data_4102979
loop_
_publ_author_name
'Philip P. Fontaine'
'Brendan L. Yonke'
'Peter Y. Zavalij'
'Lawrence R. Sita'

_publ_section_title
;
 Dinitrogen Complexation and Extent of N\\tbN Activation within the Group
 6 "End-On-Bridged" Dinuclear Complexes,
 {(\h5-C5Me5)M[N(i-Pr)C(Me)N(i-Pr)]}2(\m-\h1:\h1-N2) (M = Mo and W)
;
_journal_name_full 'Journal of the American Chemical Society'
_journal_page_first 12273
_journal_page_last 12285
_journal_paper_doi 10.1021/ja100469f
_journal_volume 132
_journal_year 2010
_chemical_formula_moiety 'C18 H32 Cl2 Mo N2'
_chemical_formula_sum 'C18 H32 Cl2 Mo N2'
_chemical_formula_weight 443.30
_space_group_IT_number 11
_symmetry_cell_setting monoclinic
_symmetry_space_group_name_Hall '-P 2yb'
_symmetry_space_group_name_H-M 'P 1 21/m 1'
_atom_sites_solution_hydrogens geom
_atom_sites_solution_primary direct
_atom_sites_solution_secondary difmap
_audit_creation_method 'SHELXL-97 & ZCIF'
_cell_angle_alpha 90.00
_cell_angle_beta 102.646(3)
_cell_angle_gamma 90.00
_cell_formula_units_Z 2
_cell_length_a 7.3290(17)
_cell_length_b 16.483(4)
_cell_length_c 8.629(2)
_cell_measurement_reflns_used 3924
_cell_measurement_temperature 220(2)
_cell_measurement_theta_max 27.8
_cell_measurement_theta_min 2.4
_cell_volume 1017.1(4)
_computing_cell_refinement 'SAINT (Bruker, 1999)'
_computing_data_collection 'SMART (Bruker, 1999)'
_computing_data_reduction SAINT
_computing_molecular_graphics 'XSHEL (Bruker, 1999)'
_computing_publication_material SHELXL-97
_computing_structure_refinement 'SHELXL-97 (Sheldrick, 1997)'
_computing_structure_solution 'SHELXS-97 (Sheldrick, 1990)'
_diffrn_ambient_temperature 220(2)
_diffrn_detector 'CCD area detector'
_diffrn_detector_area_resol_mean 8.33
_diffrn_detector_type 'Bruker Smart1000'
_diffrn_measured_fraction_theta_full 1.000
_diffrn_measured_fraction_theta_max 1.000
_diffrn_measurement_details 366,366,366,726
_diffrn_measurement_device_type 'three-circle diffractometer'
_diffrn_measurement_method '\w and \f scans'
_diffrn_measurement_specimen_support 'cactus needle'
_diffrn_orient_matrix_type standard
_diffrn_orient_matrix_UB_11 -0.0261696
_diffrn_orient_matrix_UB_12 0.0013759
_diffrn_orient_matrix_UB_13 -0.1186828
_diffrn_orient_matrix_UB_21 -0.0306862
_diffrn_orient_matrix_UB_22 0.0590638
_diffrn_orient_matrix_UB_23 0.0017057
_diffrn_orient_matrix_UB_31 0.1339048
_diffrn_orient_matrix_UB_32 0.0138228
_diffrn_orient_matrix_UB_33 0.0043514
_diffrn_radiation_monochromator graphite
_diffrn_radiation_source 'fine-focus sealed tube'
_diffrn_radiation_type MoK\a
_diffrn_radiation_wavelength 0.71073
_diffrn_reflns_av_R_equivalents 0.0406
_diffrn_reflns_av_sigmaI/netI 0.0351
_diffrn_reflns_limit_h_max 8
_diffrn_reflns_limit_h_min -8
_diffrn_reflns_limit_k_max 19
_diffrn_reflns_limit_k_min -18
_diffrn_reflns_limit_l_max 10
_diffrn_reflns_limit_l_min -10
_diffrn_reflns_number 8668
_diffrn_reflns_theta_full 25.00
_diffrn_reflns_theta_max 25.00
_diffrn_reflns_theta_min 2.42
_diffrn_source_current 40
_diffrn_source_voltage 50
_diffrn_standards_decay_% 0
_exptl_absorpt_coefficient_mu 0.909
_exptl_absorpt_correction_T_max 0.973
_exptl_absorpt_correction_T_min 0.770
_exptl_absorpt_correction_type multi-scan
_exptl_absorpt_process_details 'SADABS (Sheldrick, 1996)'
_exptl_crystal_colour brown
_exptl_crystal_density_diffrn 1.447
_exptl_crystal_density_method not-measured
_exptl_crystal_description needle
_exptl_crystal_F_000 460
_exptl_crystal_id
;
;
_exptl_crystal_size_max 0.375
_exptl_crystal_size_mid 0.115
_exptl_crystal_size_min 0.030
_refine_diff_density_max 0.467
_refine_diff_density_min -0.519
_refine_diff_density_rms 0.081
_refine_ls_extinction_method none
_refine_ls_goodness_of_fit_ref 1.000
_refine_ls_hydrogen_treatment constr
_refine_ls_matrix_type full
_refine_ls_number_parameters 117
_refine_ls_number_reflns 1856
_refine_ls_number_restraints 0
_refine_ls_restrained_S_all 1.000
_refine_ls_R_factor_all 0.0449
_refine_ls_R_factor_gt 0.0325
_refine_ls_shift/su_max 0.000
_refine_ls_shift/su_mean 0.000
_refine_ls_structure_factor_coef Fsqd
_refine_ls_weighting_details 'w=1/[\s^2^(Fo^2^)+(0.02P)^2^+2.08P], P=(max(Fo^2^,0)+2Fc^2^)/3'
_refine_ls_weighting_scheme calc
_refine_ls_wR_factor_gt 0.0666
_refine_ls_wR_factor_ref 0.0699
_reflns_number_gt 1558
_reflns_number_total 1856
_reflns_threshold_expression >2sigma(I)
_cod_data_source_file ja100469f_si_002.cif
_cod_data_source_block cmpd_3
_cod_database_code 4102979

loop_
_symmetry_equiv_pos_as_xyz
'x, y, z'
'-x, y+1/2, -z'
'-x, -y, -z'
'x, -y-1/2, z'

loop_
_atom_site_label
_atom_site_type_symbol
_atom_site_fract_x
_atom_site_fract_y
_atom_site_fract_z
_atom_site_U_iso_or_equiv
_atom_site_adp_type
_atom_site_occupancy
_atom_site_symmetry_multiplicity
_atom_site_calc_flag
_atom_site_refinement_flags
Mo1 Mo 0.17764(6) 0.2500 0.56342(5) 0.02310(13) Uani 1 2 d S
Cl1 Cl 0.00752(13) 0.14972(5) 0.67826(10) 0.0386(2) Uani 1 1 d .
N1 N 0.0936(4) 0.18466(15) 0.3491(3) 0.0271(6) Uani 1 1 d .
C1 C 0.0484(6) 0.2500 0.2578(5) 0.0267(10) Uani 1 2 d S
C2 C -0.0394(8) 0.2500 0.0835(6) 0.0412(13) Uani 1 2 d S
H2A H 0.0468 0.2737 0.0254 0.062 Uiso 0.50 1 calc PR
H2B H -0.1538 0.2816 0.0646 0.062 Uiso 0.50 1 calc PR
H2C H -0.0678 0.1947 0.0478 0.062 Uiso 0.50 1 calc PR
C3 C 0.0549(5) 0.09845(19) 0.3069(4) 0.0292(7) Uani 1 1 d .
H3 H 0.1103 0.0670 0.4035 0.035 Uiso 1 1 calc R
C4 C 0.1493(5) 0.0679(2) 0.1779(4) 0.0400(9) Uani 1 1 d .
H4A H 0.0898 0.0921 0.0771 0.060 Uiso 1 1 calc R
H4B H 0.1377 0.0093 0.1702 0.060 Uiso 1 1 calc R
H4C H 0.2806 0.0826 0.2041 0.060 Uiso 1 1 calc R
C5 C -0.1522(5) 0.0790(2) 0.2698(5) 0.0438(10) Uani 1 1 d .
H5A H -0.2130 0.1065 0.1729 0.066 Uiso 1 1 calc R
H5B H -0.2065 0.0971 0.3567 0.066 Uiso 1 1 calc R
H5C H -0.1695 0.0209 0.2561 0.066 Uiso 1 1 calc R
C11 C 0.4822(6) 0.2500 0.5301(5) 0.0266(10) Uani 1 2 d S
C12 C 0.4641(4) 0.1800(2) 0.6233(4) 0.0285(7) Uani 1 1 d .
C13 C 0.4411(5) 0.2069(2) 0.7735(4) 0.0340(8) Uani 1 1 d .
C14 C 0.5321(7) 0.2500 0.3705(6) 0.0357(12) Uani 1 2 d S
H14A H 0.6671 0.2500 0.3844 0.054 Uiso 1 2 calc SR
H14B H 0.4808 0.2981 0.3119 0.054 Uiso 0.50 1 calc PR
H14C H 0.4808 0.2019 0.3119 0.054 Uiso 0.50 1 calc PR
C15 C 0.4910(5) 0.0938(2) 0.5792(5) 0.0389(9) Uani 1 1 d .
H15A H 0.6200 0.0780 0.6207 0.058 Uiso 1 1 calc R
H15B H 0.4616 0.0885 0.4645 0.058 Uiso 1 1 calc R
H15C H 0.4090 0.0590 0.6239 0.058 Uiso 1 1 calc R
C16 C 0.4311(6) 0.1531(3) 0.9110(5) 0.0553(12) Uani 1 1 d .
H16A H 0.3296 0.1147 0.8796 0.083 Uiso 1 1 calc R
H16B H 0.4091 0.1859 0.9985 0.083 Uiso 1 1 calc R
H16C H 0.5481 0.1240 0.9441 0.083 Uiso 1 1 calc R

loop_
_atom_site_aniso_label
_atom_site_aniso_U_11
_atom_site_aniso_U_22
_atom_site_aniso_U_33
_atom_site_aniso_U_23
_atom_site_aniso_U_13
_atom_site_aniso_U_12
Mo1 0.0230(2) 0.0201(2) 0.0256(2) 0.000 0.00371(15) 0.000
Cl1 0.0406(5) 0.0355(5) 0.0421(5) 0.0049(4) 0.0139(4) -0.0096(4)
N1 0.0328(15) 0.0185(14) 0.0277(14) -0.0002(11) 0.0017(12) -0.0004(11)
C1 0.026(2) 0.022(2) 0.032(3) 0.000 0.007(2) 0.000
C2 0.059(4) 0.026(3) 0.033(3) 0.000 -0.001(3) 0.000
C3 0.0352(19) 0.0175(17) 0.0330(18) 0.0005(14) 0.0036(15) -0.0003(14)
C4 0.051(2) 0.0273(19) 0.043(2) -0.0039(16) 0.0114(18) -0.0013(17)
C5 0.039(2) 0.028(2) 0.059(3) -0.0043(18) 0.0003(19) -0.0049(16)
C11 0.019(2) 0.025(2) 0.035(3) 0.000 0.0035(19) 0.000
C12 0.0190(16) 0.0280(18) 0.0355(18) 0.0022(15) -0.0005(14) 0.0032(13)
C13 0.0249(18) 0.040(2) 0.0330(19) 0.0083(16) -0.0017(15) 0.0008(15)
C14 0.034(3) 0.033(3) 0.043(3) 0.000 0.014(2) 0.000
C15 0.0300(19) 0.0220(19) 0.062(2) 0.0037(17) 0.0051(17) 0.0042(15)
C16 0.050(3) 0.069(3) 0.041(2) 0.022(2) -0.0021(19) -0.003(2)

loop_
_atom_type_symbol
_atom_type_description
_atom_type_scat_dispersion_real
_atom_type_scat_dispersion_imag
_atom_type_scat_source
C C 0.0033 0.0016 'International Tables Vol C Tables 4.2.6.8 and 6.1.1.4'
H H 0.0000 0.0000 'International Tables Vol C Tables 4.2.6.8 and 6.1.1.4'
N N 0.0061 0.0033 'International Tables Vol C Tables 4.2.6.8 and 6.1.1.4'
Cl Cl 0.1484 0.1585 'International Tables Vol C Tables 4.2.6.8 and 6.1.1.4'
Mo Mo -1.6832 0.6857 'International Tables Vol C Tables 4.2.6.8 and 6.1.1.4'

loop_
_geom_angle_atom_site_label_1
_geom_angle_atom_site_label_2
_geom_angle_atom_site_label_3
_geom_angle
_geom_angle_site_symmetry_1
_geom_angle_site_symmetry_3
N1 Mo1 N1 61.31(14) 4_565 .
N1 Mo1 C11 89.74(12) 4_565 .
N1 Mo1 C11 89.74(12) . .
N1 Mo1 C12 91.00(11) 4_565 4_565
N1 Mo1 C12 121.18(11) . 4_565
C11 Mo1 C12 35.67(10) . 4_565
N1 Mo1 C12 121.18(11) 4_565 .
N1 Mo1 C12 91.00(11) . .
C11 Mo1 C12 35.67(10) . .
C12 Mo1 C12 58.75(16) 4_565 .
N1 Mo1 Cl1 129.18(8) 4_565 .
N1 Mo1 Cl1 86.13(8) . .
C11 Mo1 Cl1 130.65(5) . .
C12 Mo1 Cl1 139.76(9) 4_565 .
C12 Mo1 Cl1 95.20(9) . .
N1 Mo1 Cl1 86.13(8) 4_565 4_565
N1 Mo1 Cl1 129.18(8) . 4_565
C11 Mo1 Cl1 130.65(6) . 4_565
C12 Mo1 Cl1 95.20(9) 4_565 4_565
C12 Mo1 Cl1 139.75(9) . 4_565
Cl1 Mo1 Cl1 86.59(5) . 4_565
N1 Mo1 C13 122.14(11) 4_565 4_565
N1 Mo1 C13 145.93(11) . 4_565
C11 Mo1 C13 57.68(14) . 4_565
C12 Mo1 C13 34.20(12) 4_565 4_565
C12 Mo1 C13 57.18(11) . 4_565
Cl1 Mo1 C13 106.86(9) . 4_565
Cl1 Mo1 C13 83.77(9) 4_565 4_565
N1 Mo1 C13 145.93(11) 4_565 .
N1 Mo1 C13 122.14(11) . .
C11 Mo1 C13 57.68(14) . .
C12 Mo1 C13 57.18(11) 4_565 .
C12 Mo1 C13 34.20(12) . .
Cl1 Mo1 C13 83.77(9) . .
Cl1 Mo1 C13 106.86(9) 4_565 .
C13 Mo1 C13 33.79(17) 4_565 .
C1 N1 C3 128.4(3) . .
C1 N1 Mo1 95.3(2) . .
C3 N1 Mo1 135.1(2) . .
N1 C1 N1 107.9(4) 4_565 .
N1 C1 C2 126.1(2) 4_565 .
N1 C1 C2 126.1(2) . .
C1 C2 H2A 109.5 . .
C1 C2 H2B 109.5 . .
H2A C2 H2B 109.5 . .
C1 C2 H2C 109.5 . .
H2A C2 H2C 109.5 . .
H2B C2 H2C 109.5 . .
N1 C3 C5 112.6(3) . .
N1 C3 C4 113.9(3) . .
C5 C3 C4 111.7(3) . .
N1 C3 H3 105.9 . .
C5 C3 H3 105.9 . .
C4 C3 H3 105.9 . .
C3 C4 H4A 109.5 . .
C3 C4 H4B 109.5 . .
H4A C4 H4B 109.5 . .
C3 C4 H4C 109.5 . .
H4A C4 H4C 109.5 . .
H4B C4 H4C 109.5 . .
C3 C5 H5A 109.5 . .
C3 C5 H5B 109.5 . .
H5A C5 H5B 109.5 . .
C3 C5 H5C 109.5 . .
H5A C5 H5C 109.5 . .
H5B C5 H5C 109.5 . .
C12 C11 C12 107.7(4) . 4_565
C12 C11 C14 126.0(2) . .
C12 C11 C14 126.0(2) 4_565 .
C12 C11 Mo1 73.7(2) . .
C12 C11 Mo1 73.7(2) 4_565 .
C14 C11 Mo1 123.4(3) . .
C13 C12 C11 107.9(3) . .
C13 C12 C15 125.4(3) . .
C11 C12 C15 126.2(3) . .
C13 C12 Mo1 76.61(19) . .
C11 C12 Mo1 70.7(2) . .
C15 C12 Mo1 124.9(2) . .
C12 C13 C13 108.23(19) . 4_565
C12 C13 C16 125.4(3) . .
C13 C13 C16 126.3(2) 4_565 .
C12 C13 Mo1 69.20(18) . .
C13 C13 Mo1 73.10(8) 4_565 .
C16 C13 Mo1 126.3(3) . .
C11 C14 H14A 109.5 . .
C11 C14 H14B 109.5 . .
H14A C14 H14B 109.5 . .
C11 C14 H14C 109.5 . .
H14A C14 H14C 109.5 . .
H14B C14 H14C 109.5 . .
C12 C15 H15A 109.5 . .
C12 C15 H15B 109.5 . .
H15A C15 H15B 109.5 . .
C12 C15 H15C 109.5 . .
H15A C15 H15C 109.5 . .
H15B C15 H15C 109.5 . .
C13 C16 H16A 109.5 . .
C13 C16 H16B 109.5 . .
H16A C16 H16B 109.5 . .
C13 C16 H16C 109.5 . .
H16A C16 H16C 109.5 . .
H16B C16 H16C 109.5 . .

loop_
_geom_bond_atom_site_label_1
_geom_bond_atom_site_label_2
_geom_bond_distance
_geom_bond_site_symmetry_2
Mo1 N1 2.112(3) 4_565
Mo1 N1 2.112(3) .
Mo1 C11 2.312(5) .
Mo1 C12 2.351(3) 4_565
Mo1 C12 2.351(3) .
Mo1 Cl1 2.4104(9) .
Mo1 Cl1 2.4104(9) 4_565
Mo1 C13 2.447(3) 4_565
Mo1 C13 2.447(3) .
N1 C1 1.332(4) .
N1 C3 1.479(4) .
C1 N1 1.332(4) 4_565
C1 C2 1.501(7) .
C2 H2A 0.9700 .
C2 H2B 0.9700 .
C2 H2C 0.9700 .
C3 C5 1.515(5) .
C3 C4 1.520(5) .
C3 H3 0.9900 .
C4 H4A 0.9700 .
C4 H4B 0.9700 .
C4 H4C 0.9700 .
C5 H5A 0.9700 .
C5 H5B 0.9700 .
C5 H5C 0.9700 .
C11 C12 1.429(4) .
C11 C12 1.429(4) 4_565
C11 C14 1.501(7) .
C12 C13 1.414(5) .
C12 C15 1.495(5) .
C13 C13 1.422(7) 4_565
C13 C16 1.496(5) .
C14 H14A 0.9700 .
C14 H14B 0.9700 .
C14 H14C 0.9700 .
C15 H15A 0.9700 .
C15 H15B 0.9700 .
C15 H15C 0.9700 .
C16 H16A 0.9700 .
C16 H16B 0.9700 .
C16 H16C 0.9700 .

loop_
_geom_torsion_atom_site_label_1
_geom_torsion_atom_site_label_2
_geom_torsion_atom_site_label_3
_geom_torsion_atom_site_label_4
_geom_torsion
_geom_torsion_site_symmetry_1
_geom_torsion_site_symmetry_4
N1 Mo1 N1 C1 -3.0(3) 4_565 .
C11 Mo1 N1 C1 -92.8(2) . .
C12 Mo1 N1 C1 -75.1(3) 4_565 .
C12 Mo1 N1 C1 -128.5(2) . .
Cl1 Mo1 N1 C1 136.4(2) . .
Cl1 Mo1 N1 C1 54.0(3) 4_565 .
C13 Mo1 N1 C1 -108.8(3) 4_565 .
C13 Mo1 N1 C1 -143.5(2) . .
N1 Mo1 N1 C3 -171.1(3) 4_565 .
C11 Mo1 N1 C3 99.1(3) . .
C12 Mo1 N1 C3 116.8(3) 4_565 .
C12 Mo1 N1 C3 63.4(3) . .
Cl1 Mo1 N1 C3 -31.7(3) . .
Cl1 Mo1 N1 C3 -114.1(3) 4_565 .
C13 Mo1 N1 C3 83.0(4) 4_565 .
C13 Mo1 N1 C3 48.4(3) . .
C3 N1 C1 N1 173.7(2) . 4_565
Mo1 N1 C1 N1 4.4(4) . 4_565
C3 N1 C1 C2 -5.9(7) . .
Mo1 N1 C1 C2 -175.2(4) . .
C1 N1 C3 C5 -65.4(5) . .
Mo1 N1 C3 C5 99.4(3) . .
C1 N1 C3 C4 63.2(5) . .
Mo1 N1 C3 C4 -131.9(3) . .
N1 Mo1 C11 C12 -153.4(2) 4_565 .
N1 Mo1 C11 C12 -92.1(2) . .
C12 Mo1 C11 C12 114.5(4) 4_565 .
Cl1 Mo1 C11 C12 -7.4(3) . .
Cl1 Mo1 C11 C12 121.94(15) 4_565 .
C13 Mo1 C11 C12 77.4(2) 4_565 .
C13 Mo1 C11 C12 37.2(2) . .
N1 Mo1 C11 C12 92.1(2) 4_565 4_565
N1 Mo1 C11 C12 153.4(2) . 4_565
C12 Mo1 C11 C12 -114.5(4) . 4_565
Cl1 Mo1 C11 C12 -121.94(15) . 4_565
Cl1 Mo1 C11 C12 7.4(3) 4_565 4_565
C13 Mo1 C11 C12 -37.2(2) 4_565 4_565
C13 Mo1 C11 C12 -77.4(2) . 4_565
N1 Mo1 C11 C14 -30.66(7) 4_565 .
N1 Mo1 C11 C14 30.66(7) . .
C12 Mo1 C11 C14 -122.73(19) 4_565 .
C12 Mo1 C11 C14 122.73(19) . .
Cl1 Mo1 C11 C14 115.33(9) . .
Cl1 Mo1 C11 C14 -115.33(9) 4_565 .
C13 Mo1 C11 C14 -159.88(10) 4_565 .
C13 Mo1 C11 C14 159.88(10) . .
C12 C11 C12 C13 -1.8(5) 4_565 .
C14 C11 C12 C13 172.1(4) . .
Mo1 C11 C12 C13 -68.2(2) . .
C12 C11 C12 C15 -174.0(2) 4_565 .
C14 C11 C12 C15 -0.1(6) . .
Mo1 C11 C12 C15 119.6(3) . .
C12 C11 C12 Mo1 66.4(3) 4_565 .
C14 C11 C12 Mo1 -119.7(4) . .
N1 Mo1 C12 C13 146.34(19) 4_565 .
N1 Mo1 C12 C13 -157.1(2) . .
C11 Mo1 C12 C13 114.8(3) . .
C12 Mo1 C12 C13 76.4(2) 4_565 .
Cl1 Mo1 C12 C13 -70.87(19) . .
Cl1 Mo1 C12 C13 20.0(3) 4_565 .
C13 Mo1 C12 C13 35.9(2) 4_565 .
N1 Mo1 C12 C11 31.6(2) 4_565 .
N1 Mo1 C12 C11 88.2(2) . .
C12 Mo1 C12 C11 -38.4(2) 4_565 .
Cl1 Mo1 C12 C11 174.4(2) . .
Cl1 Mo1 C12 C11 -94.8(2) 4_565 .
C13 Mo1 C12 C11 -78.9(2) 4_565 .
C13 Mo1 C12 C11 -114.8(3) . .
N1 Mo1 C12 C15 -89.6(3) 4_565 .
N1 Mo1 C12 C15 -33.0(3) . .
C11 Mo1 C12 C15 -121.2(4) . .
C12 Mo1 C12 C15 -159.5(3) 4_565 .
Cl1 Mo1 C12 C15 53.2(3) . .
Cl1 Mo1 C12 C15 144.0(2) 4_565 .
C13 Mo1 C12 C15 159.9(3) 4_565 .
C13 Mo1 C12 C15 124.0(4) . .
C11 C12 C13 C13 1.1(3) . 4_565
C15 C12 C13 C13 173.4(3) . 4_565
Mo1 C12 C13 C13 -63.1(3) . 4_565
C11 C12 C13 C16 -175.3(4) . .
C15 C12 C13 C16 -3.0(6) . .
Mo1 C12 C13 C16 120.5(3) . .
C11 C12 C13 Mo1 64.2(3) . .
C15 C12 C13 Mo1 -123.5(3) . .
N1 Mo1 C13 C12 -57.9(3) 4_565 .
N1 Mo1 C13 C12 27.4(2) . .
C11 Mo1 C13 C12 -38.80(18) . .
C12 Mo1 C13 C12 -81.4(3) 4_565 .
Cl1 Mo1 C13 C12 108.83(19) . .
Cl1 Mo1 C13 C12 -166.66(18) 4_565 .
C13 Mo1 C13 C12 -117.72(18) 4_565 .
N1 Mo1 C13 C13 59.86(17) 4_565 4_565
N1 Mo1 C13 C13 145.11(12) . 4_565
C11 Mo1 C13 C13 78.9(2) . 4_565
C12 Mo1 C13 C13 36.30(12) 4_565 4_565
C12 Mo1 C13 C13 117.72(18) . 4_565
Cl1 Mo1 C13 C13 -133.5(2) . 4_565
Cl1 Mo1 C13 C13 -48.9(2) 4_565 4_565
N1 Mo1 C13 C16 -177.1(3) 4_565 .
N1 Mo1 C13 C16 -91.9(3) . .
C11 Mo1 C13 C16 -158.1(4) . .
C12 Mo1 C13 C16 159.3(4) 4_565 .
C12 Mo1 C13 C16 -119.3(4) . .
Cl1 Mo1 C13 C16 -10.5(3) . .
Cl1 Mo1 C13 C16 74.1(3) 4_565 .
C13 Mo1 C13 C16 123.0(3) 4_565 .
